data_1529769
loop_
_publ_author_name
'Chizhov, S.M.'
'Pokrovskii, A.N.'
'Kovba, L.M.'

_publ_section_title
;
 The crystal structure of Na La (S O4)2
;
_journal_name_full Kristallografiya
_journal_page_first 834
_journal_page_last 836
_journal_volume 26
_journal_year 1981
_chemical_formula_sum 'La Na O8 S2'
_chemical_name_systematic 'Na La (S O4)2'
_space_group_IT_number 2
_symmetry_space_group_name_Hall '-P 1'
_symmetry_space_group_name_H-M 'P -1'
_cell_angle_alpha 102.25
_cell_angle_beta 91.2
_cell_angle_gamma 76.71
_cell_formula_units_Z 2
_cell_length_a 7.081
_cell_length_b 6.765
_cell_length_c 6.465
_cell_volume 294.410
_citation_journal_id_ASTM KRISAJ
_cod_data_source_file Chizhov_KRISAJ_1981_1970.cif
_cod_data_source_block La1Na1O8S2
_cod_original_cell_volume 294.4101
_cod_original_formula_sum 'La1 Na1 O8 S2'
_cod_database_code 1529769

loop_
_symmetry_equiv_pos_as_xyz
x,y,z
-x,-y,-z

loop_
_atom_site_label
_atom_site_type_symbol
_atom_site_fract_x
_atom_site_fract_y
_atom_site_fract_z
_atom_site_occupancy
_atom_site_U_iso_or_equiv
S1 S+6 0.1619 0.2983 0.6211 1 0.0
La1 La+3 0.1767 0.2721 0.1202 1 0.0
Na1 Na+1 0.6535 0.2138 0.4199 1 0.0
S2 S+6 0.6764 0.2011 0.8982 1 0.0
O4 O-2 0.2295 0.1311 0.7198 1 0.0
O3 O-2 0.3143 0.3767 0.5111 1 0.0
O6 O-2 0.7034 0.3731 0.8007 1 0.0
O5 O-2 0.8541 0.1382 0.001 1 0.0
O7 O-2 0.6293 0.0241 0.7331 1 0.0
O8 O-2 0.5305 0.2528 0.0605 1 0.0
O2 O-2 0.0905 0.4584 0.8008 1 0.0
O1 O-2 0.012 0.237 0.4618 1 0.0
